data_2220764
loop_
_publ_author_name
'Khawar Rauf, M.'
'Bolte, Michael'
'Anwar, Saeed'

_publ_section_title
;
 1-(2,6-Dichlorobenzoyl)-3-(2,3,5,6-tetrachlorophenyl)thiourea
 trichloromethane hemisolvate
;
_journal_coeditor_code EZ2154
_journal_issue 2
_journal_name_full 'Acta Crystallographica Section E'
_journal_page_first o249
_journal_paper_doi 10.1107/S1600536809000051
_journal_volume 65
_journal_year 2009
_chemical_formula_iupac 'C14 H6 Cl6 N2 O S , 0.5C H Cl3'
_chemical_formula_moiety 'C14 H6 Cl6 N2 O S , 0.5 (C H Cl3)'
_chemical_formula_sum 'C14.5 H6.5 Cl7.5 N2 O S'
_chemical_formula_weight 522.65
_chemical_name_systematic
;1-(2,6-Dichlorobenzoyl)-3-(2,3,5,6-tetrachlorophenyl)thiourea
 trichloromethane
hemisolvate
;
_space_group_IT_number 14
_symmetry_cell_setting monoclinic
_symmetry_space_group_name_Hall '-P 2yn'
_symmetry_space_group_name_H-M 'P 1 21/n 1'
_atom_sites_solution_hydrogens geom
_atom_sites_solution_primary direct
_atom_sites_solution_secondary difmap
_audit_creation_method SHELXL97
_cell_angle_alpha 90.00
_cell_angle_beta 110.683(2)
_cell_angle_gamma 90.00
_cell_formula_units_Z 16
_cell_length_a 26.7213(6)
_cell_length_b 8.6580(2)
_cell_length_c 36.1046(9)
_cell_measurement_reflns_used 111596
_cell_measurement_temperature 173(2)
_cell_measurement_theta_max 30.3
_cell_measurement_theta_min 1.6
_cell_volume 7814.6(3)
_computing_cell_refinement 'X-AREA (Stoe & Cie, 2001)'
_computing_data_collection 'X-AREA (Stoe & Cie, 2001)'
_computing_data_reduction 'X-AREA (Stoe & Cie, 2001)'
_computing_molecular_graphics 'XP in SHELXTL-Plus (Sheldrick, 2008)'
_computing_publication_material 'SHELXL97 (Sheldrick, 2008)'
_computing_structure_refinement 'SHELXL97 (Sheldrick, 2008)'
_computing_structure_solution 'SHELXS97 (Sheldrick, 2008)'
_diffrn_ambient_temperature 173(2)
_diffrn_measured_fraction_theta_full 0.992
_diffrn_measured_fraction_theta_max 0.992
_diffrn_measurement_device_type 'Stoe IPDS II two-circle'
_diffrn_measurement_method \w
_diffrn_radiation_monochromator graphite
_diffrn_radiation_source 'fine-focus sealed tube'
_diffrn_radiation_type MoK\a
_diffrn_radiation_wavelength 0.71073
_diffrn_reflns_av_R_equivalents 0.0516
_diffrn_reflns_av_sigmaI/netI 0.0278
_diffrn_reflns_limit_h_max 37
_diffrn_reflns_limit_h_min -37
_diffrn_reflns_limit_k_max 12
_diffrn_reflns_limit_k_min -12
_diffrn_reflns_limit_l_max 50
_diffrn_reflns_limit_l_min -50
_diffrn_reflns_number 156440
_diffrn_reflns_theta_full 29.92
_diffrn_reflns_theta_max 29.92
_diffrn_reflns_theta_min 1.63
_exptl_absorpt_coefficient_mu 1.200
_exptl_absorpt_correction_T_max 0.6585
_exptl_absorpt_correction_T_min 0.6265
_exptl_absorpt_correction_type multi-scan
_exptl_absorpt_process_details '(MULABS; Spek, 2003; Blessing, 1995)'
_exptl_crystal_colour colourless
_exptl_crystal_density_diffrn 1.777
_exptl_crystal_density_method 'not measured'
_exptl_crystal_description block
_exptl_crystal_F_000 4144
_exptl_crystal_size_max 0.43
_exptl_crystal_size_mid 0.41
_exptl_crystal_size_min 0.38
_refine_diff_density_max 1.642
_refine_diff_density_min -1.404
_refine_ls_extinction_method none
_refine_ls_goodness_of_fit_ref 1.080
_refine_ls_hydrogen_treatment mixed
_refine_ls_matrix_type full
_refine_ls_number_parameters 969
_refine_ls_number_reflns 22452
_refine_ls_number_restraints 0
_refine_ls_restrained_S_all 1.080
_refine_ls_R_factor_all 0.0653
_refine_ls_R_factor_gt 0.0506
_refine_ls_shift/su_max 0.001
_refine_ls_shift/su_mean 0.000
_refine_ls_structure_factor_coef Fsqd
_refine_ls_weighting_details 'calc w = 1/[\s^2^(Fo^2^)+(0.0852P)^2^+3.006P] where P=(Fo^2^+2Fc^2^)/3'
_refine_ls_weighting_scheme calc
_refine_ls_wR_factor_gt 0.1392
_refine_ls_wR_factor_ref 0.1467
_reflns_number_gt 17143
_reflns_number_total 22452
_reflns_threshold_expression I>2\s(I)
_cod_data_source_file ez2154.cif
_cod_data_source_block I
_cod_original_sg_symbol_H-M 'P 21/n'
_cod_original_formula_sum 'C14.50 H6.50 Cl7.50 N2 O S'
_cod_database_code 2220764
_cod_database_fobs_code 2220764

loop_
_symmetry_equiv_pos_as_xyz
'x, y, z'
'-x+1/2, y+1/2, -z+1/2'
'-x, -y, -z'
'x-1/2, -y-1/2, z-1/2'

loop_
_atom_site_type_symbol
_atom_site_label
_atom_site_fract_x
_atom_site_fract_y
_atom_site_fract_z
_atom_site_U_iso_or_equiv
_atom_site_adp_type
_atom_site_calc_flag
_atom_site_refinement_flags
_atom_site_occupancy
_atom_site_disorder_assembly
_atom_site_disorder_group
Cl Cl1 0.66337(3) -0.02992(9) 0.44477(2) 0.04817(16) Uani d . 1 . .
Cl Cl2 0.70980(3) 0.57423(8) 0.47582(3) 0.05017(17) Uani d . 1 . .
Cl Cl3 0.89534(3) 0.45616(7) 0.58259(2) 0.03868(14) Uani d . 1 . .
Cl Cl4 0.99807(3) 0.38781(8) 0.65838(2) 0.04692(16) Uani d . 1 . .
Cl Cl5 0.96884(3) -0.21933(7) 0.632157(19) 0.03678(13) Uani d . 1 . .
Cl Cl6 0.86205(2) -0.15449(7) 0.559103(19) 0.03543(12) Uani d . 1 . .
C C1 0.73240(8) 0.2335(3) 0.49034(6) 0.0269(4) Uani d . 1 . .
O O1 0.73085(7) 0.2042(2) 0.52283(5) 0.0355(4) Uani d . 1 . .
N N1 0.77829(7) 0.2323(2) 0.48119(6) 0.0271(4) Uani d . 1 . .
H H1 0.7775(13) 0.251(4) 0.4593(10) 0.042(9) Uiso d . 1 . .
C C2 0.83002(9) 0.2035(3) 0.50686(7) 0.0269(4) Uani d . 1 . .
S S1 0.88115(2) 0.20537(9) 0.490438(19) 0.03819(15) Uani d . 1 . .
N N2 0.83492(8) 0.1760(2) 0.54445(6) 0.0270(4) Uani d . 1 . .
H H2 0.8084(14) 0.177(4) 0.5489(10) 0.048(10) Uiso d . 1 . .
C C11 0.68259(9) 0.2763(3) 0.45622(7) 0.0306(5) Uani d . 1 . .
C C12 0.64776(10) 0.1631(3) 0.43414(7) 0.0367(5) Uani d . 1 . .
C C13 0.60002(11) 0.2023(4) 0.40395(8) 0.0483(7) Uani d . 1 . .
H H13 0.5767 0.1242 0.3889 0.058 Uiso calc R 1 . .
C C14 0.58724(11) 0.3558(5) 0.39636(8) 0.0512(8) Uani d . 1 . .
H H14 0.5548 0.3828 0.3758 0.061 Uiso calc R 1 . .
C C15 0.62035(11) 0.4715(4) 0.41784(9) 0.0468(7) Uani d . 1 . .
H H15 0.6109 0.5771 0.4124 0.056 Uiso calc R 1 . .
C C16 0.66784(10) 0.4306(3) 0.44760(8) 0.0372(5) Uani d . 1 . .
C C21 0.88435(8) 0.1473(3) 0.57509(6) 0.0264(4) Uani d . 1 . .
C C22 0.91506(9) 0.2696(3) 0.59669(7) 0.0291(4) Uani d . 1 . .
C C23 0.96117(9) 0.2387(3) 0.62935(7) 0.0313(5) Uani d . 1 . .
C C24 0.97723(9) 0.0884(3) 0.63984(7) 0.0320(5) Uani d . 1 . .
H H24 1.0087 0.0685 0.6620 0.038 Uiso calc R 1 . .
C C25 0.94752(9) -0.0332(3) 0.61811(7) 0.0288(4) Uani d . 1 . .
C C26 0.90057(9) -0.0050(3) 0.58587(7) 0.0275(4) Uani d . 1 . .
Cl Cl1A 0.33429(3) 1.13982(9) 0.35021(3) 0.0584(2) Uani d . 1 . .
Cl Cl2A 0.29196(3) 0.53262(10) 0.32256(2) 0.05094(18) Uani d . 1 . .
Cl Cl3A 0.48739(2) 0.40796(7) 0.435585(18) 0.03423(12) Uani d . 1 . .
Cl Cl4A 0.59504(2) 0.34253(7) 0.507834(18) 0.03507(13) Uani d . 1 . .
Cl Cl5A 0.62697(3) 0.94952(8) 0.53263(2) 0.04705(16) Uani d . 1 . .
Cl Cl6A 0.52213(3) 1.01845(7) 0.45831(2) 0.03947(14) Uani d . 1 . .
C C1A 0.35869(9) 0.8016(3) 0.36676(7) 0.0277(4) Uani d . 1 . .
O O1A 0.35767(7) 0.7870(2) 0.40003(5) 0.0376(4) Uani d . 1 . .
N N1A 0.40400(7) 0.7872(2) 0.35718(6) 0.0260(4) Uani d . 1 . .
H H1A 0.3987(11) 0.797(3) 0.3331(9) 0.029(7) Uiso d . 1 . .
C C2A 0.45572(8) 0.7577(3) 0.38303(6) 0.0260(4) Uani d . 1 . .
S S1A 0.50641(2) 0.74921(8) 0.366168(17) 0.03312(13) Uani d . 1 . .
N N2A 0.46098(8) 0.7394(2) 0.42084(6) 0.0276(4) Uani d . 1 . .
H H2A 0.4358(13) 0.744(4) 0.4256(10) 0.043(9) Uiso d . 1 . .
C C11A 0.30878(9) 0.8396(3) 0.33229(7) 0.0329(5) Uani d . 1 . .
C C12A 0.29322(10) 0.9926(4) 0.32277(8) 0.0420(6) Uani d . 1 . .
C C13A 0.24564(12) 1.0307(5) 0.29284(10) 0.0568(9) Uani d . 1 . .
H H13A 0.2358 1.1355 0.2866 0.068 Uiso calc R 1 . .
C C14A 0.21276(12) 0.9113(5) 0.27230(9) 0.0626(11) Uani d . 1 . .
H H14A 0.1799 0.9357 0.2519 0.075 Uiso calc R 1 . .
C C15A 0.22641(11) 0.7601(5) 0.28069(9) 0.0565(9) Uani d . 1 . .
H H15A 0.2035 0.6802 0.2662 0.068 Uiso calc R 1 . .
C C16A 0.27470(10) 0.7241(4) 0.31097(8) 0.0401(6) Uani d . 1 . .
C C21A 0.51069(8) 0.7098(3) 0.45135(6) 0.0256(4) Uani d . 1 . .
C C22A 0.52656(8) 0.5578(3) 0.46208(6) 0.0259(4) Uani d . 1 . .
C C23A 0.57383(9) 0.5290(3) 0.49375(7) 0.0280(4) Uani d . 1 . .
C C24A 0.60455(9) 0.6499(3) 0.51502(7) 0.0307(5) Uani d . 1 . .
H H24A 0.6365 0.6294 0.5367 0.037 Uiso calc R 1 . .
C C25A 0.58857(9) 0.8013(3) 0.50456(7) 0.0314(5) Uani d . 1 . .
C C26A 0.54184(9) 0.8319(3) 0.47255(7) 0.0294(4) Uani d . 1 . .
Cl Cl1B 0.95781(3) 0.58907(8) 0.42725(2) 0.04137(14) Uani d . 1 . .
Cl Cl2B 0.91397(3) -0.01830(8) 0.39847(2) 0.04339(15) Uani d . 1 . .
Cl Cl3B 0.75253(2) 0.00790(7) 0.312422(18) 0.03588(13) Uani d . 1 . .
Cl Cl4B 0.64711(3) -0.04636(8) 0.238690(19) 0.03914(14) Uani d . 1 . .
Cl Cl5B 0.62441(3) 0.56373(8) 0.214061(19) 0.04155(15) Uani d . 1 . .
Cl Cl6B 0.73026(2) 0.62207(7) 0.287247(18) 0.03314(12) Uani d . 1 . .
C C1B 0.88859(8) 0.3185(3) 0.38354(7) 0.0284(4) Uani d . 1 . .
O O1B 0.88943(7) 0.3517(3) 0.35104(5) 0.0415(4) Uani d . 1 . .
N N1B 0.84291(7) 0.3071(2) 0.39269(6) 0.0260(4) Uani d . 1 . .
H H1B 0.8450(11) 0.289(3) 0.4157(9) 0.032(7) Uiso d . 1 . .
C C2B 0.79047(8) 0.3128(2) 0.36654(6) 0.0246(4) Uani d . 1 . .
S S1B 0.73988(2) 0.29118(8) 0.383021(17) 0.03172(12) Uani d . 1 . .
N N2B 0.78424(7) 0.3360(2) 0.32837(5) 0.0255(4) Uani d . 1 . .
H H2B 0.8096(14) 0.356(4) 0.3235(10) 0.047(9) Uiso d . 1 . .
C C11B 0.93940(8) 0.2807(3) 0.41760(7) 0.0283(4) Uani d . 1 . .
C C12B 0.97398(9) 0.3963(3) 0.43896(7) 0.0325(5) Uani d . 1 . .
C C13B 1.02204(10) 0.3602(4) 0.46905(8) 0.0408(6) Uani d . 1 . .
H H13B 1.0453 0.4396 0.4835 0.049 Uiso calc R 1 . .
C C14B 1.03531(10) 0.2061(4) 0.47748(8) 0.0430(6) Uani d . 1 . .
H H14B 1.0678 0.1808 0.4982 0.052 Uiso calc R 1 . .
C C15B 1.00233(10) 0.0880(4) 0.45648(8) 0.0389(6) Uani d . 1 . .
H H15B 1.0120 -0.0171 0.4624 0.047 Uiso calc R 1 . .
C C16B 0.95474(9) 0.1279(3) 0.42664(7) 0.0325(5) Uani d . 1 . .
C C21B 0.73496(8) 0.3127(3) 0.29691(6) 0.0255(4) Uani d . 1 . .
C C22B 0.71628(9) 0.1617(3) 0.28614(7) 0.0275(4) Uani d . 1 . .
C C23B 0.66976(9) 0.1384(3) 0.25347(7) 0.0300(4) Uani d . 1 . .
C C24B 0.64140(9) 0.2618(3) 0.23173(7) 0.0331(5) Uani d . 1 . .
H H24B 0.6094 0.2445 0.2097 0.040 Uiso calc R 1 . .
C C25B 0.65990(9) 0.4111(3) 0.24221(7) 0.0307(5) Uani d . 1 . .
C C26B 0.70672(9) 0.4370(3) 0.27466(6) 0.0272(4) Uani d . 1 . .
Cl Cl1C 0.57911(3) 1.09097(10) 0.30254(3) 0.0564(2) Uani d . 1 . .
Cl Cl2C 0.53972(4) 0.48383(10) 0.27287(3) 0.0648(2) Uani d . 1 . .
Cl Cl3C 0.38248(2) 0.50322(6) 0.186926(18) 0.03258(12) Uani d . 1 . .
Cl Cl4C 0.27591(2) 0.43823(7) 0.113810(18) 0.03400(12) Uani d . 1 . .
Cl Cl5C 0.24486(3) 1.04537(8) 0.08911(2) 0.04316(15) Uani d . 1 . .
Cl Cl6C 0.34925(3) 1.11411(7) 0.162963(18) 0.03610(13) Uani d . 1 . .
C C1C 0.51367(8) 0.8182(3) 0.25740(7) 0.0283(4) Uani d . 1 . .
O O1C 0.51427(7) 0.8408(3) 0.22432(5) 0.0401(4) Uani d . 1 . .
N N1C 0.46813(7) 0.8199(2) 0.26692(6) 0.0259(4) Uani d . 1 . .
H H1C 0.4729(11) 0.807(3) 0.2916(9) 0.031(7) Uiso d . 1 . .
C C2C 0.41553(8) 0.8246(2) 0.24069(6) 0.0243(4) Uani d . 1 . .
S S1C 0.36491(2) 0.81802(8) 0.257634(17) 0.03250(13) Uani d . 1 . .
N N2C 0.40942(8) 0.8333(2) 0.20232(6) 0.0267(4) Uani d . 1 . .
H H2C 0.4359(12) 0.842(3) 0.1987(9) 0.031(7) Uiso d . 1 . .
C C11C 0.56415(9) 0.7834(3) 0.29148(7) 0.0327(5) Uani d . 1 . .
C C12C 0.59717(10) 0.9001(4) 0.31357(8) 0.0436(7) Uani d . 1 . .
C C13C 0.64558(12) 0.8641(6) 0.34403(9) 0.0632(11) Uani d . 1 . .
H H13C 0.6680 0.9437 0.3592 0.076 Uiso calc R 1 . .
C C14C 0.65995(12) 0.7110(7) 0.35156(10) 0.0773(15) Uani d . 1 . .
H H14C 0.6926 0.6861 0.3721 0.093 Uiso calc R 1 . .
C C15C 0.62825(13) 0.5938(5) 0.33010(11) 0.0668(12) Uani d . 1 . .
H H15C 0.6389 0.4891 0.3356 0.080 Uiso calc R 1 . .
C C16C 0.58052(11) 0.6305(4) 0.30025(9) 0.0450(7) Uani d . 1 . .
C C21C 0.35997(8) 0.8054(3) 0.17128(6) 0.0244(4) Uani d . 1 . .
C C22C 0.34374(8) 0.6527(2) 0.16039(6) 0.0251(4) Uani d . 1 . .
C C23C 0.29691(9) 0.6247(3) 0.12831(7) 0.0276(4) Uani d . 1 . .
C C24C 0.26655(9) 0.7460(3) 0.10667(7) 0.0300(4) Uani d . 1 . .
H H24C 0.2348 0.7258 0.0847 0.036 Uiso calc R 1 . .
C C25C 0.28269(9) 0.8969(3) 0.11721(7) 0.0296(4) Uani d . 1 . .
C C26C 0.32928(9) 0.9273(3) 0.14963(6) 0.0269(4) Uani d . 1 . .
C C1L 0.82936(12) 0.7588(4) 0.43119(9) 0.0493(7) Uani d . 1 . .
H H1L 0.8633 0.8197 0.4391 0.059 Uiso calc R 1 . .
Cl Cl11 0.81304(3) 0.70372(9) 0.38139(2) 0.04810(17) Uani d . 1 . .
Cl Cl12 0.84087(3) 0.59360(9) 0.46202(2) 0.04500(15) Uani d . 1 . .
Cl Cl13 0.78014(5) 0.87597(12) 0.43717(4) 0.0790(3) Uani d . 1 . .
C C2L 0.4292(3) 0.2482(6) 0.30034(16) 0.119(2) Uani d . 1 . .
H H2L 0.3916 0.2133 0.2950 0.143 Uiso calc R 1 . .
Cl Cl21 0.46414(3) 0.12027(9) 0.33740(2) 0.04996(17) Uani d . 1 . .
Cl Cl22 0.42585(6) 0.42989(12) 0.31435(4) 0.0903(4) Uani d . 1 . .
Cl Cl23 0.43463(5) 0.21729(10) 0.25600(3) 0.0710(3) Uani d . 1 . .

loop_
_atom_site_aniso_label
_atom_site_aniso_U_11
_atom_site_aniso_U_22
_atom_site_aniso_U_33
_atom_site_aniso_U_12
_atom_site_aniso_U_13
_atom_site_aniso_U_23
Cl1 0.0458(4) 0.0489(4) 0.0468(4) -0.0022(3) 0.0126(3) -0.0124(3)
Cl2 0.0427(3) 0.0391(3) 0.0703(5) 0.0037(3) 0.0219(3) 0.0085(3)
Cl3 0.0428(3) 0.0285(3) 0.0403(3) 0.0043(2) 0.0092(3) 0.0039(2)
Cl4 0.0430(3) 0.0405(3) 0.0435(4) -0.0040(3) -0.0018(3) -0.0083(3)
Cl5 0.0414(3) 0.0333(3) 0.0370(3) 0.0116(2) 0.0154(2) 0.0100(2)
Cl6 0.0358(3) 0.0322(3) 0.0368(3) -0.0028(2) 0.0111(2) -0.0031(2)
C1 0.0243(9) 0.0323(11) 0.0230(10) 0.0024(8) 0.0072(8) 0.0006(8)
O1 0.0277(8) 0.0544(11) 0.0250(8) 0.0026(7) 0.0099(6) 0.0046(7)
N1 0.0220(8) 0.0381(10) 0.0211(9) 0.0050(7) 0.0073(7) 0.0046(7)
C2 0.0260(10) 0.0301(10) 0.0242(10) 0.0050(8) 0.0082(8) 0.0038(8)
S1 0.0246(3) 0.0632(4) 0.0285(3) 0.0111(3) 0.0114(2) 0.0136(3)
N2 0.0225(8) 0.0366(10) 0.0218(9) 0.0042(7) 0.0078(7) 0.0051(7)
C11 0.0228(9) 0.0454(13) 0.0242(10) 0.0052(9) 0.0091(8) 0.0044(9)
C12 0.0275(11) 0.0558(16) 0.0272(12) 0.0039(10) 0.0099(9) 0.0002(11)
C13 0.0274(12) 0.084(2) 0.0286(13) 0.0037(13) 0.0042(10) -0.0025(13)
C14 0.0268(12) 0.095(3) 0.0287(13) 0.0138(14) 0.0062(10) 0.0135(14)
C15 0.0332(12) 0.071(2) 0.0406(15) 0.0213(13) 0.0177(11) 0.0259(14)
C16 0.0278(11) 0.0503(15) 0.0360(13) 0.0078(10) 0.0144(10) 0.0129(11)
C21 0.0240(9) 0.0317(11) 0.0225(10) 0.0035(8) 0.0070(8) 0.0039(8)
C22 0.0289(10) 0.0300(11) 0.0271(11) 0.0020(8) 0.0082(8) 0.0023(8)
C23 0.0284(10) 0.0323(11) 0.0297(11) 0.0007(8) 0.0060(9) 0.0003(9)
C24 0.0293(10) 0.0367(12) 0.0271(11) 0.0039(9) 0.0065(9) 0.0018(9)
C25 0.0292(10) 0.0328(11) 0.0255(10) 0.0054(8) 0.0111(8) 0.0037(8)
C26 0.0272(10) 0.0301(10) 0.0256(10) 0.0017(8) 0.0098(8) 0.0006(8)
Cl1A 0.0528(4) 0.0425(4) 0.0862(6) 0.0098(3) 0.0325(4) 0.0141(4)
Cl2A 0.0479(4) 0.0557(4) 0.0491(4) -0.0063(3) 0.0171(3) -0.0151(3)
Cl3A 0.0348(3) 0.0318(3) 0.0345(3) -0.0036(2) 0.0103(2) -0.0033(2)
Cl4A 0.0396(3) 0.0327(3) 0.0343(3) 0.0103(2) 0.0150(2) 0.0092(2)
Cl5A 0.0457(3) 0.0398(3) 0.0408(3) -0.0070(3) -0.0031(3) -0.0068(3)
Cl6A 0.0448(3) 0.0279(3) 0.0401(3) 0.0040(2) 0.0080(3) 0.0034(2)
C1A 0.0247(9) 0.0333(11) 0.0234(10) 0.0035(8) 0.0063(8) 0.0013(8)
O1A 0.0277(8) 0.0605(12) 0.0253(8) 0.0073(8) 0.0103(7) 0.0046(8)
N1A 0.0225(8) 0.0352(10) 0.0192(9) 0.0048(7) 0.0061(7) 0.0031(7)
C2A 0.0251(9) 0.0280(10) 0.0226(10) 0.0041(8) 0.0056(8) 0.0033(8)
S1A 0.0240(2) 0.0498(3) 0.0259(3) 0.0083(2) 0.0092(2) 0.0073(2)
N2A 0.0222(8) 0.0387(10) 0.0207(9) 0.0037(7) 0.0063(7) 0.0039(7)
C11A 0.0229(10) 0.0525(15) 0.0242(11) 0.0085(9) 0.0094(8) 0.0066(10)
C12A 0.0316(12) 0.0587(17) 0.0413(14) 0.0139(11) 0.0198(11) 0.0183(13)
C13A 0.0412(15) 0.088(3) 0.0486(17) 0.0324(16) 0.0253(14) 0.0369(17)
C14A 0.0297(13) 0.126(3) 0.0297(14) 0.0210(17) 0.0080(11) 0.0198(18)
C15A 0.0277(12) 0.110(3) 0.0282(14) 0.0069(15) 0.0052(10) -0.0055(16)
C16A 0.0259(11) 0.0652(18) 0.0286(12) 0.0050(11) 0.0089(9) -0.0015(12)
C21A 0.0243(9) 0.0314(11) 0.0197(9) 0.0028(8) 0.0060(8) 0.0020(8)
C22A 0.0256(9) 0.0309(10) 0.0209(10) 0.0006(8) 0.0079(8) 0.0011(8)
C23A 0.0269(10) 0.0322(11) 0.0242(10) 0.0043(8) 0.0083(8) 0.0040(8)
C24A 0.0263(10) 0.0368(12) 0.0253(11) 0.0027(9) 0.0044(8) 0.0030(9)
C25A 0.0290(10) 0.0328(11) 0.0285(11) -0.0011(9) 0.0051(9) 0.0000(9)
C26A 0.0294(10) 0.0304(11) 0.0261(11) 0.0028(8) 0.0069(8) 0.0016(8)
Cl1B 0.0377(3) 0.0419(3) 0.0425(3) -0.0017(2) 0.0118(3) -0.0043(3)
Cl2B 0.0402(3) 0.0387(3) 0.0488(4) -0.0030(3) 0.0127(3) 0.0018(3)
Cl3B 0.0396(3) 0.0296(3) 0.0351(3) 0.0034(2) 0.0090(2) 0.0017(2)
Cl4B 0.0449(3) 0.0378(3) 0.0347(3) -0.0121(2) 0.0139(3) -0.0110(2)
Cl5B 0.0358(3) 0.0440(3) 0.0344(3) 0.0054(2) -0.0006(2) 0.0089(3)
Cl6B 0.0352(3) 0.0300(3) 0.0312(3) -0.0020(2) 0.0080(2) 0.0011(2)
C1B 0.0230(9) 0.0377(12) 0.0232(10) -0.0002(8) 0.0064(8) 0.0018(8)
O1B 0.0260(8) 0.0725(14) 0.0246(8) -0.0039(8) 0.0073(7) 0.0081(8)
N1B 0.0226(8) 0.0345(10) 0.0194(9) 0.0014(7) 0.0054(7) 0.0021(7)
C2B 0.0226(9) 0.0274(10) 0.0219(10) 0.0011(7) 0.0056(7) 0.0009(8)
S1B 0.0221(2) 0.0493(3) 0.0234(3) 0.0031(2) 0.0076(2) 0.0035(2)
N2B 0.0219(8) 0.0333(9) 0.0196(8) -0.0011(7) 0.0051(7) 0.0018(7)
C11B 0.0204(9) 0.0420(12) 0.0219(10) 0.0007(8) 0.0065(8) 0.0014(9)
C12B 0.0247(10) 0.0442(13) 0.0278(11) -0.0001(9) 0.0083(9) -0.0019(9)
C13B 0.0259(11) 0.0624(17) 0.0300(13) -0.0027(11) 0.0049(9) -0.0043(12)
C14B 0.0247(11) 0.0710(19) 0.0282(12) 0.0064(11) 0.0030(9) 0.0071(12)
C15B 0.0316(11) 0.0540(16) 0.0319(13) 0.0100(11) 0.0121(10) 0.0126(11)
C16B 0.0275(10) 0.0423(13) 0.0287(11) 0.0011(9) 0.0112(9) 0.0044(9)
C21B 0.0235(9) 0.0311(10) 0.0199(9) -0.0009(8) 0.0052(8) 0.0003(8)
C22B 0.0285(10) 0.0303(10) 0.0231(10) -0.0011(8) 0.0085(8) -0.0011(8)
C23B 0.0300(10) 0.0347(11) 0.0249(11) -0.0038(9) 0.0092(9) -0.0036(9)
C24B 0.0266(10) 0.0438(13) 0.0241(11) -0.0034(9) 0.0032(8) -0.0022(9)
C25B 0.0266(10) 0.0377(12) 0.0254(11) 0.0009(9) 0.0060(8) 0.0022(9)
C26B 0.0267(10) 0.0317(11) 0.0222(10) -0.0006(8) 0.0073(8) 0.0002(8)
Cl1C 0.0552(4) 0.0615(5) 0.0609(5) -0.0207(4) 0.0309(4) -0.0264(4)
Cl2C 0.0592(5) 0.0416(4) 0.1051(8) 0.0033(3) 0.0433(5) 0.0134(4)
Cl3C 0.0338(3) 0.0281(3) 0.0340(3) 0.0046(2) 0.0097(2) 0.0054(2)
Cl4C 0.0394(3) 0.0286(3) 0.0347(3) -0.0078(2) 0.0140(2) -0.0072(2)
Cl5C 0.0435(3) 0.0346(3) 0.0368(3) 0.0066(2) -0.0039(3) 0.0066(2)
Cl6C 0.0418(3) 0.0253(2) 0.0345(3) -0.0023(2) 0.0052(2) -0.0022(2)
C1C 0.0235(9) 0.0347(11) 0.0244(10) -0.0023(8) 0.0058(8) 0.0002(8)
O1C 0.0276(8) 0.0680(13) 0.0246(8) -0.0053(8) 0.0092(7) 0.0033(8)
N1C 0.0233(8) 0.0335(9) 0.0194(8) -0.0007(7) 0.0057(7) 0.0007(7)
C2C 0.0226(9) 0.0260(9) 0.0215(10) -0.0006(7) 0.0041(7) -0.0003(7)
S1C 0.0224(2) 0.0505(3) 0.0238(3) 0.0004(2) 0.0072(2) -0.0006(2)
N2C 0.0222(8) 0.0347(10) 0.0216(9) -0.0024(7) 0.0056(7) 0.0009(7)
C11C 0.0208(9) 0.0529(15) 0.0233(11) 0.0001(9) 0.0065(8) 0.0064(10)
C12C 0.0276(11) 0.077(2) 0.0273(12) -0.0119(12) 0.0107(10) -0.0077(12)
C13C 0.0280(13) 0.131(4) 0.0284(14) -0.0114(17) 0.0075(11) -0.0089(18)
C14C 0.0267(14) 0.166(5) 0.0360(17) 0.015(2) 0.0073(12) 0.029(2)
C15C 0.0396(16) 0.110(3) 0.059(2) 0.0335(19) 0.0279(15) 0.048(2)
C16C 0.0315(12) 0.0619(18) 0.0450(16) 0.0087(12) 0.0177(11) 0.0197(13)
C21C 0.0239(9) 0.0276(10) 0.0201(9) -0.0021(7) 0.0057(7) -0.0006(7)
C22C 0.0264(9) 0.0254(10) 0.0232(10) -0.0001(7) 0.0086(8) 0.0002(8)
C23C 0.0295(10) 0.0299(10) 0.0237(10) -0.0024(8) 0.0099(8) -0.0003(8)
C24C 0.0289(10) 0.0338(11) 0.0232(10) -0.0017(8) 0.0042(8) -0.0018(8)
C25C 0.0283(10) 0.0311(11) 0.0252(11) 0.0017(8) 0.0044(8) 0.0025(8)
C26C 0.0288(10) 0.0263(10) 0.0229(10) -0.0004(8) 0.0060(8) -0.0002(8)
C1L 0.0428(14) 0.0476(16) 0.0485(17) -0.0054(12) 0.0050(12) -0.0016(13)
Cl11 0.0525(4) 0.0443(4) 0.0376(3) 0.0007(3) 0.0036(3) 0.0001(3)
Cl12 0.0405(3) 0.0493(4) 0.0421(4) -0.0008(3) 0.0108(3) 0.0033(3)
Cl13 0.0952(7) 0.0521(5) 0.0853(7) 0.0218(5) 0.0263(6) -0.0128(5)
C2L 0.203(7) 0.088(4) 0.078(3) 0.085(4) 0.064(4) 0.043(3)
Cl21 0.0380(3) 0.0529(4) 0.0520(4) 0.0034(3) 0.0072(3) 0.0148(3)
Cl22 0.1235(10) 0.0455(5) 0.0873(8) 0.0224(6) 0.0191(7) -0.0095(5)
Cl23 0.1051(7) 0.0389(4) 0.0421(4) -0.0021(4) -0.0074(4) 0.0015(3)

loop_
_atom_type_symbol
_atom_type_description
_atom_type_scat_dispersion_real
_atom_type_scat_dispersion_imag
_atom_type_scat_source
C C 0.0033 0.0016 'International Tables Vol C Tables 4.2.6.8 and 6.1.1.4'
H H 0.0000 0.0000 'International Tables Vol C Tables 4.2.6.8 and 6.1.1.4'
Cl Cl 0.1484 0.1585 'International Tables Vol C Tables 4.2.6.8 and 6.1.1.4'
N N 0.0061 0.0033 'International Tables Vol C Tables 4.2.6.8 and 6.1.1.4'
O O 0.0106 0.0060 'International Tables Vol C Tables 4.2.6.8 and 6.1.1.4'
S S 0.1246 0.1234 'International Tables Vol C Tables 4.2.6.8 and 6.1.1.4'

loop_
_geom_angle_atom_site_label_1
_geom_angle_atom_site_label_2
_geom_angle_atom_site_label_3
_geom_angle_site_symmetry_1
_geom_angle_site_symmetry_3
_geom_angle
_geom_angle_publ_flag
O1 C1 N1 . . 124.5(2) ?
O1 C1 C11 . . 121.3(2) ?
N1 C1 C11 . . 114.20(19) ?
C1 N1 C2 . . 127.01(19) ?
C1 N1 H1 . . 121(2) ?
C2 N1 H1 . . 112(2) ?
N2 C2 N1 . . 115.25(19) ?
N2 C2 S1 . . 124.24(17) ?
N1 C2 S1 . . 120.51(17) ?
C2 N2 C21 . . 123.69(19) ?
C2 N2 H2 . . 116(3) ?
C21 N2 H2 . . 120(3) ?
C12 C11 C16 . . 117.8(2) ?
C12 C11 C1 . . 121.0(2) ?
C16 C11 C1 . . 121.1(2) ?
C11 C12 C13 . . 121.2(3) ?
C11 C12 Cl1 . . 119.48(19) ?
C13 C12 Cl1 . . 119.3(2) ?
C14 C13 C12 . . 119.0(3) ?
C14 C13 H13 . . 120.5 ?
C12 C13 H13 . . 120.5 ?
C13 C14 C15 . . 121.7(3) ?
C13 C14 H14 . . 119.2 ?
C15 C14 H14 . . 119.2 ?
C14 C15 C16 . . 118.6(3) ?
C14 C15 H15 . . 120.7 ?
C16 C15 H15 . . 120.7 ?
C15 C16 C11 . . 121.7(3) ?
C15 C16 Cl2 . . 119.6(2) ?
C11 C16 Cl2 . . 118.68(19) ?
C22 C21 C26 . . 119.7(2) ?
C22 C21 N2 . . 120.4(2) ?
C26 C21 N2 . . 119.7(2) ?
C21 C22 C23 . . 119.6(2) ?
C21 C22 Cl3 . . 119.26(17) ?
C23 C22 Cl3 . . 121.09(19) ?
C24 C23 C22 . . 120.5(2) ?
C24 C23 Cl4 . . 118.72(18) ?
C22 C23 Cl4 . . 120.70(19) ?
C23 C24 C25 . . 120.1(2) ?
C23 C24 H24 . . 120.0 ?
C25 C24 H24 . . 120.0 ?
C24 C25 C26 . . 120.4(2) ?
C24 C25 Cl5 . . 118.72(18) ?
C26 C25 Cl5 . . 120.89(19) ?
C25 C26 C21 . . 119.6(2) ?
C25 C26 Cl6 . . 121.24(18) ?
C21 C26 Cl6 . . 119.14(17) ?
O1A C1A N1A . . 124.5(2) ?
O1A C1A C11A . . 121.1(2) ?
N1A C1A C11A . . 114.40(19) ?
C1A N1A C2A . . 126.97(19) ?
C1A N1A H1A . . 114.3(19) ?
C2A N1A H1A . . 118.7(19) ?
N2A C2A N1A . . 115.45(19) ?
N2A C2A S1A . . 124.23(16) ?
N1A C2A S1A . . 120.32(16) ?
C2A N2A C21A . . 123.26(19) ?
C2A N2A H2A . . 117(3) ?
C21A N2A H2A . . 120(3) ?
C16A C11A C12A . . 117.9(2) ?
C16A C11A C1A . . 121.2(2) ?
C12A C11A C1A . . 120.8(2) ?
C13A C12A C11A . . 122.0(3) ?
C13A C12A Cl1A . . 119.2(3) ?
C11A C12A Cl1A . . 118.8(2) ?
C12A C13A C14A . . 118.2(3) ?
C12A C13A H13A . . 120.9 ?
C14A C13A H13A . . 120.9 ?
C15A C14A C13A . . 121.7(3) ?
C15A C14A H14A . . 119.1 ?
C13A C14A H14A . . 119.1 ?
C14A C15A C16A . . 119.2(3) ?
C14A C15A H15A . . 120.4 ?
C16A C15A H15A . . 120.4 ?
C11A C16A C15A . . 121.1(3) ?
C11A C16A Cl2A . . 119.27(19) ?
C15A C16A Cl2A . . 119.6(3) ?
C26A C21A C22A . . 119.9(2) ?
C26A C21A N2A . . 120.2(2) ?
C22A C21A N2A . . 119.7(2) ?
C23A C22A C21A . . 119.6(2) ?
C23A C22A Cl3A . . 121.07(18) ?
C21A C22A Cl3A . . 119.28(16) ?
C24A C23A C22A . . 120.5(2) ?
C24A C23A Cl4A . . 118.36(17) ?
C22A C23A Cl4A . . 121.08(18) ?
C23A C24A C25A . . 119.9(2) ?
C23A C24A H24A . . 120.1 ?
C25A C24A H24A . . 120.1 ?
C24A C25A C26A . . 120.2(2) ?
C24A C25A Cl5A . . 118.63(18) ?
C26A C25A Cl5A . . 121.11(19) ?
C25A C26A C21A . . 119.8(2) ?
C25A C26A Cl6A . . 121.06(19) ?
C21A C26A Cl6A . . 119.15(17) ?
O1B C1B N1B . . 124.7(2) ?
O1B C1B C11B . . 121.3(2) ?
N1B C1B C11B . . 114.02(19) ?
C1B N1B C2B . . 127.06(19) ?
C1B N1B H1B . . 120(2) ?
C2B N1B H1B . . 113(2) ?
N2B C2B N1B . . 115.65(19) ?
N2B C2B S1B . . 124.06(16) ?
N1B C2B S1B . . 120.28(16) ?
C2B N2B C21B . . 122.98(19) ?
C2B N2B H2B . . 118(3) ?
C21B N2B H2B . . 119(3) ?
C16B C11B C12B . . 118.1(2) ?
C16B C11B C1B . . 120.2(2) ?
C12B C11B C1B . . 121.6(2) ?
C13B C12B C11B . . 121.2(3) ?
C13B C12B Cl1B . . 119.1(2) ?
C11B C12B Cl1B . . 119.66(18) ?
C14B C13B C12B . . 118.7(3) ?
C14B C13B H13B . . 120.6 ?
C12B C13B H13B . . 120.6 ?
C13B C14B C15B . . 121.7(2) ?
C13B C14B H14B . . 119.1 ?
C15B C14B H14B . . 119.1 ?
C14B C15B C16B . . 118.1(3) ?
C14B C15B H15B . . 120.9 ?
C16B C15B H15B . . 120.9 ?
C15B C16B C11B . . 122.1(2) ?
C15B C16B Cl2B . . 119.0(2) ?
C11B C16B Cl2B . . 118.85(18) ?
C26B C21B C22B . . 119.45(19) ?
C26B C21B N2B . . 120.8(2) ?
C22B C21B N2B . . 119.6(2) ?
C23B C22B C21B . . 119.5(2) ?
C23B C22B Cl3B . . 120.96(18) ?
C21B C22B Cl3B . . 119.45(17) ?
C24B C23B C22B . . 121.0(2) ?
C24B C23B Cl4B . . 118.59(18) ?
C22B C23B Cl4B . . 120.43(19) ?
C23B C24B C25B . . 119.6(2) ?
C23B C24B H24B . . 120.2 ?
C25B C24B H24B . . 120.2 ?
C24B C25B C26B . . 120.3(2) ?
C24B C25B Cl5B . . 118.83(18) ?
C26B C25B Cl5B . . 120.84(19) ?
C21B C26B C25B . . 120.1(2) ?
C21B C26B Cl6B . . 119.53(17) ?
C25B C26B Cl6B . . 120.37(18) ?
O1C C1C N1C . . 124.3(2) ?
O1C C1C C11C . . 121.2(2) ?
N1C C1C C11C . . 114.53(19) ?
C1C N1C C2C . . 126.88(19) ?
C1C N1C H1C . . 115.9(19) ?
C2C N1C H1C . . 116.9(19) ?
N2C C2C N1C . . 115.53(19) ?
N2C C2C S1C . . 124.22(16) ?
N1C C2C S1C . . 120.25(16) ?
C2C N2C C21C . . 123.16(19) ?
C2C N2C H2C . . 113(2) ?
C21C N2C H2C . . 123(2) ?
C12C C11C C16C . . 118.3(2) ?
C12C C11C C1C . . 121.9(3) ?
C16C C11C C1C . . 119.7(2) ?
C11C C12C C13C . . 120.6(3) ?
C11C C12C Cl1C . . 119.5(2) ?
C13C C12C Cl1C . . 119.8(3) ?
C14C C13C C12C . . 118.9(4) ?
C14C C13C H13C . . 120.6 ?
C12C C13C H13C . . 120.6 ?
C15C C14C C13C . . 121.7(3) ?
C15C C14C H14C . . 119.1 ?
C13C C14C H14C . . 119.1 ?
C14C C15C C16C . . 119.0(4) ?
C14C C15C H15C . . 120.5 ?
C16C C15C H15C . . 120.5 ?
C15C C16C C11C . . 121.6(3) ?
C15C C16C Cl2C . . 119.7(3) ?
C11C C16C Cl2C . . 118.8(2) ?
C26C C21C C22C . . 119.56(19) ?
C26C C21C N2C . . 120.9(2) ?
C22C C21C N2C . . 119.38(19) ?
C23C C22C C21C . . 119.7(2) ?
C23C C22C Cl3C . . 121.21(17) ?
C21C C22C Cl3C . . 119.13(16) ?
C24C C23C C22C . . 120.7(2) ?
C24C C23C Cl4C . . 118.29(17) ?
C22C C23C Cl4C . . 120.97(18) ?
C25C C24C C23C . . 119.7(2) ?
C25C C24C H24C . . 120.1 ?
C23C C24C H24C . . 120.1 ?
C24C C25C C26C . . 120.3(2) ?
C24C C25C Cl5C . . 118.67(17) ?
C26C C25C Cl5C . . 120.99(18) ?
C21C C26C C25C . . 120.0(2) ?
C21C C26C Cl6C . . 119.50(16) ?
C25C C26C Cl6C . . 120.50(17) ?
Cl13 C1L Cl11 . . 111.14(17) ?
Cl13 C1L Cl12 . . 111.4(2) ?
Cl11 C1L Cl12 . . 110.41(18) ?
Cl13 C1L H1L . . 107.9 ?
Cl11 C1L H1L . . 107.9 ?
Cl12 C1L H1L . . 107.9 ?
Cl22 C2L Cl23 . . 118.2(3) ?
Cl22 C2L Cl21 . . 116.2(4) ?
Cl23 C2L Cl21 . . 115.5(3) ?
Cl22 C2L H2L . . 100.7 ?
Cl23 C2L H2L . . 100.7 ?
Cl21 C2L H2L . . 100.7 ?

loop_
_geom_bond_atom_site_label_1
_geom_bond_atom_site_label_2
_geom_bond_site_symmetry_2
_geom_bond_distance
_geom_bond_publ_flag
Cl1 C12 . 1.732(3) ?
Cl2 C16 . 1.742(3) ?
Cl3 C22 . 1.719(2) ?
Cl4 C23 . 1.734(3) ?
Cl5 C25 . 1.725(2) ?
Cl6 C26 . 1.722(2) ?
C1 O1 . 1.215(3) ?
C1 N1 . 1.378(3) ?
C1 C11 . 1.506(3) ?
N1 C2 . 1.388(3) ?
N1 H1 . 0.80(3) ?
C2 N2 . 1.338(3) ?
C2 S1 . 1.670(2) ?
N2 C21 . 1.414(3) ?
N2 H2 . 0.78(3) ?
C11 C12 . 1.392(4) ?
C11 C16 . 1.397(4) ?
C12 C13 . 1.396(3) ?
C13 C14 . 1.375(5) ?
C13 H13 . 0.9500 ?
C14 C15 . 1.380(5) ?
C14 H14 . 0.9500 ?
C15 C16 . 1.388(3) ?
C15 H15 . 0.9500 ?
C21 C22 . 1.397(3) ?
C21 C26 . 1.400(3) ?
C22 C23 . 1.398(3) ?
C23 C24 . 1.380(3) ?
C24 C25 . 1.384(3) ?
C24 H24 . 0.9500 ?
C25 C26 . 1.399(3) ?
Cl1A C12A . 1.745(3) ?
Cl2A C16A . 1.732(3) ?
Cl3A C22A . 1.728(2) ?
Cl4A C23A . 1.727(2) ?
Cl5A C25A . 1.730(2) ?
Cl6A C26A . 1.721(2) ?
C1A O1A . 1.218(3) ?
C1A N1A . 1.377(3) ?
C1A C11A . 1.505(3) ?
N1A C2A . 1.391(3) ?
N1A H1A . 0.84(3) ?
C2A N2A . 1.332(3) ?
C2A S1A . 1.671(2) ?
N2A C21A . 1.418(3) ?
N2A H2A . 0.75(3) ?
C11A C16A . 1.388(4) ?
C11A C12A . 1.394(4) ?
C12A C13A . 1.386(4) ?
C13A C14A . 1.389(6) ?
C13A H13A . 0.9500 ?
C14A C15A . 1.364(6) ?
C14A H14A . 0.9500 ?
C15A C16A . 1.400(4) ?
C15A H15A . 0.9500 ?
C21A C26A . 1.395(3) ?
C21A C22A . 1.395(3) ?
C22A C23A . 1.395(3) ?
C23A C24A . 1.383(3) ?
C24A C25A . 1.389(3) ?
C24A H24A . 0.9500 ?
C25A C26A . 1.395(3) ?
Cl1B C12B . 1.739(3) ?
Cl2B C16B . 1.744(3) ?
Cl3B C22B . 1.721(2) ?
Cl4B C23B . 1.727(2) ?
Cl5B C25B . 1.731(2) ?
Cl6B C26B . 1.723(2) ?
C1B O1B . 1.216(3) ?
C1B N1B . 1.376(3) ?
C1B C11B . 1.511(3) ?
N1B C2B . 1.387(3) ?
N1B H1B . 0.83(3) ?
C2B N2B . 1.343(3) ?
C2B S1B . 1.669(2) ?
N2B C21B . 1.417(3) ?
N2B H2B . 0.78(3) ?
C11B C16B . 1.390(4) ?
C11B C12B . 1.395(3) ?
C12B C13B . 1.394(3) ?
C13B C14B . 1.386(4) ?
C13B H13B . 0.9500 ?
C14B C15B . 1.387(4) ?
C14B H14B . 0.9500 ?
C15B C16B . 1.389(3) ?
C15B H15B . 0.9500 ?
C21B C26B . 1.395(3) ?
C21B C22B . 1.404(3) ?
C22B C23B . 1.393(3) ?
C23B C24B . 1.383(4) ?
C24B C25B . 1.388(4) ?
C24B H24B . 0.9500 ?
C25B C26B . 1.397(3) ?
Cl1C C12C . 1.728(4) ?
Cl2C C16C . 1.737(4) ?
Cl3C C22C . 1.722(2) ?
Cl4C C23C . 1.729(2) ?
Cl5C C25C . 1.726(2) ?
Cl6C C26C . 1.718(2) ?
C1C O1C . 1.216(3) ?
C1C N1C . 1.377(3) ?
C1C C11C . 1.501(3) ?
N1C C2C . 1.391(3) ?
N1C H1C . 0.86(3) ?
C2C N2C . 1.338(3) ?
C2C S1C . 1.671(2) ?
N2C C21C . 1.419(3) ?
N2C H2C . 0.77(3) ?
C11C C12C . 1.393(4) ?
C11C C16C . 1.395(4) ?
C12C C13C . 1.405(4) ?
C13C C14C . 1.379(7) ?
C13C H13C . 0.9500 ?
C14C C15C . 1.373(7) ?
C14C H14C . 0.9500 ?
C15C C16C . 1.385(4) ?
C15C H15C . 0.9500 ?
C21C C26C . 1.394(3) ?
C21C C22C . 1.404(3) ?
C22C C23C . 1.394(3) ?
C23C C24C . 1.387(3) ?
C24C C25C . 1.386(3) ?
C24C H24C . 0.9500 ?
C25C C26C . 1.400(3) ?
C1L Cl13 . 1.734(3) ?
C1L Cl11 . 1.760(3) ?
C1L Cl12 . 1.771(3) ?
C1L H1L . 1.0000 ?
C2L Cl22 . 1.664(6) ?
C2L Cl23 . 1.679(5) ?
C2L Cl21 . 1.734(4) ?
C2L H2L . 1.0000 ?

loop_
_geom_hbond_atom_site_label_D
_geom_hbond_atom_site_label_H
_geom_hbond_atom_site_label_A
_geom_hbond_site_symmetry_A
_geom_hbond_distance_DH
_geom_hbond_distance_HA
_geom_hbond_distance_DA
_geom_hbond_angle_DHA
N1 H1 S1B . 0.80(3) 2.60(3) 3.362(2) 160(3)
N2 H2 O1 . 0.78(3) 1.96(3) 2.621(2) 142(3)
N2 H2 Cl4C 4_666 0.78(3) 2.94(3) 3.539(2) 135(3)
N1A H1A S1C . 0.84(3) 2.55(3) 3.381(2) 170(3)
N2A H2A O1A . 0.75(3) 2.00(3) 2.625(3) 141(3)
N2A H2A Cl4A 3_666 0.75(3) 2.90(3) 3.478(2) 136(3)
N1B H1B S1 . 0.83(3) 2.63(3) 3.425(2) 162(3)
N2B H2B O1B . 0.78(3) 2.01(3) 2.639(2) 138(3)
N1C H1C S1A . 0.86(3) 2.57(3) 3.416(2) 168(3)
N2C H2C O1C . 0.77(3) 1.97(3) 2.629(3) 144(3)

loop_
_geom_torsion_atom_site_label_1
_geom_torsion_atom_site_label_2
_geom_torsion_atom_site_label_3
_geom_torsion_atom_site_label_4
_geom_torsion_site_symmetry_1
_geom_torsion_site_symmetry_2
_geom_torsion_site_symmetry_3
_geom_torsion_site_symmetry_4
_geom_torsion
_geom_torsion_publ_flag
O1 C1 N1 C2 . . . . -2.3(4) ?
C11 C1 N1 C2 . . . . 177.2(2) ?
C1 N1 C2 N2 . . . . -0.9(4) ?
C1 N1 C2 S1 . . . . 179.49(19) ?
N1 C2 N2 C21 . . . . -178.7(2) ?
S1 C2 N2 C21 . . . . 0.9(3) ?
O1 C1 C11 C12 . . . . -81.7(3) ?
N1 C1 C11 C12 . . . . 98.7(3) ?
O1 C1 C11 C16 . . . . 93.4(3) ?
N1 C1 C11 C16 . . . . -86.1(3) ?
C16 C11 C12 C13 . . . . 1.0(4) ?
C1 C11 C12 C13 . . . . 176.3(2) ?
C16 C11 C12 Cl1 . . . . -178.02(19) ?
C1 C11 C12 Cl1 . . . . -2.7(3) ?
C11 C12 C13 C14 . . . . -0.7(4) ?
Cl1 C12 C13 C14 . . . . 178.3(2) ?
C12 C13 C14 C15 . . . . -0.1(4) ?
C13 C14 C15 C16 . . . . 0.5(4) ?
C14 C15 C16 C11 . . . . -0.1(4) ?
C14 C15 C16 Cl2 . . . . -178.8(2) ?
C12 C11 C16 C15 . . . . -0.6(4) ?
C1 C11 C16 C15 . . . . -175.9(2) ?
C12 C11 C16 Cl2 . . . . 178.10(18) ?
C1 C11 C16 Cl2 . . . . 2.8(3) ?
C2 N2 C21 C22 . . . . 88.3(3) ?
C2 N2 C21 C26 . . . . -96.7(3) ?
C26 C21 C22 C23 . . . . -1.2(3) ?
N2 C21 C22 C23 . . . . 173.8(2) ?
C26 C21 C22 Cl3 . . . . 178.82(18) ?
N2 C21 C22 Cl3 . . . . -6.2(3) ?
C21 C22 C23 C24 . . . . 1.5(4) ?
Cl3 C22 C23 C24 . . . . -178.55(19) ?
C21 C22 C23 Cl4 . . . . -176.41(18) ?
Cl3 C22 C23 Cl4 . . . . 3.5(3) ?
C22 C23 C24 C25 . . . . -0.3(4) ?
Cl4 C23 C24 C25 . . . . 177.67(19) ?
C23 C24 C25 C26 . . . . -1.2(4) ?
C23 C24 C25 Cl5 . . . . -179.95(19) ?
C24 C25 C26 C21 . . . . 1.4(3) ?
Cl5 C25 C26 C21 . . . . -179.82(17) ?
C24 C25 C26 Cl6 . . . . -178.41(18) ?
Cl5 C25 C26 Cl6 . . . . 0.3(3) ?
C22 C21 C26 C25 . . . . -0.2(3) ?
N2 C21 C26 C25 . . . . -175.3(2) ?
C22 C21 C26 Cl6 . . . . 179.63(18) ?
N2 C21 C26 Cl6 . . . . 4.6(3) ?
O1A C1A N1A C2A . . . . -1.6(4) ?
C11A C1A N1A C2A . . . . 177.8(2) ?
C1A N1A C2A N2A . . . . 1.2(3) ?
C1A N1A C2A S1A . . . . -178.15(19) ?
N1A C2A N2A C21A . . . . -179.5(2) ?
S1A C2A N2A C21A . . . . -0.2(3) ?
O1A C1A C11A C16A . . . . -87.3(3) ?
N1A C1A C11A C16A . . . . 93.3(3) ?
O1A C1A C11A C12A . . . . 87.6(3) ?
N1A C1A C11A C12A . . . . -91.8(3) ?
C16A C11A C12A C13A . . . . -0.6(4) ?
C1A C11A C12A C13A . . . . -175.6(2) ?
C16A C11A C12A Cl1A . . . . 177.91(19) ?
C1A C11A C12A Cl1A . . . . 2.8(3) ?
C11A C12A C13A C14A . . . . 0.6(4) ?
Cl1A C12A C13A C14A . . . . -177.9(2) ?
C12A C13A C14A C15A . . . . -0.5(5) ?
C13A C14A C15A C16A . . . . 0.4(5) ?
C12A C11A C16A C15A . . . . 0.4(4) ?
C1A C11A C16A C15A . . . . 175.5(2) ?
C12A C11A C16A Cl2A . . . . -178.72(19) ?
C1A C11A C16A Cl2A . . . . -3.7(3) ?
C14A C15A C16A C11A . . . . -0.4(4) ?
C14A C15A C16A Cl2A . . . . 178.8(2) ?
C2A N2A C21A C26A . . . . 91.8(3) ?
C2A N2A C21A C22A . . . . -92.9(3) ?
C26A C21A C22A C23A . . . . -0.7(3) ?
N2A C21A C22A C23A . . . . -175.9(2) ?
C26A C21A C22A Cl3A . . . . 179.80(17) ?
N2A C21A C22A Cl3A . . . . 4.5(3) ?
C21A C22A C23A C24A . . . . 1.2(3) ?
Cl3A C22A C23A C24A . . . . -179.30(18) ?
C21A C22A C23A Cl4A . . . . -179.68(17) ?
Cl3A C22A C23A Cl4A . . . . -0.2(3) ?
C22A C23A C24A C25A . . . . -0.7(4) ?
Cl4A C23A C24A C25A . . . . -179.82(19) ?
C23A C24A C25A C26A . . . . -0.4(4) ?
C23A C24A C25A Cl5A . . . . 178.24(19) ?
C24A C25A C26A C21A . . . . 0.9(4) ?
Cl5A C25A C26A C21A . . . . -177.70(18) ?
C24A C25A C26A Cl6A . . . . -178.40(19) ?
Cl5A C25A C26A Cl6A . . . . 3.0(3) ?
C22A C21A C26A C25A . . . . -0.4(3) ?
N2A C21A C26A C25A . . . . 174.9(2) ?
C22A C21A C26A Cl6A . . . . 178.94(17) ?
N2A C21A C26A Cl6A . . . . -5.8(3) ?
O1B C1B N1B C2B . . . . 8.1(4) ?
C11B C1B N1B C2B . . . . -170.0(2) ?
C1B N1B C2B N2B . . . . -1.8(3) ?
C1B N1B C2B S1B . . . . 178.02(19) ?
N1B C2B N2B C21B . . . . 166.2(2) ?
S1B C2B N2B C21B . . . . -13.6(3) ?
O1B C1B C11B C16B . . . . -96.7(3) ?
N1B C1B C11B C16B . . . . 81.5(3) ?
O1B C1B C11B C12B . . . . 78.7(3) ?
N1B C1B C11B C12B . . . . -103.1(3) ?
C16B C11B C12B C13B . . . . -1.3(4) ?
C1B C11B C12B C13B . . . . -176.8(2) ?
C16B C11B C12B Cl1B . . . . 177.23(18) ?
C1B C11B C12B Cl1B . . . . 1.7(3) ?
C11B C12B C13B C14B . . . . 0.3(4) ?
Cl1B C12B C13B C14B . . . . -178.3(2) ?
C12B C13B C14B C15B . . . . 0.7(4) ?
C13B C14B C15B C16B . . . . -0.6(4) ?
C14B C15B C16B C11B . . . . -0.4(4) ?
C14B C15B C16B Cl2B . . . . 177.4(2) ?
C12B C11B C16B C15B . . . . 1.4(4) ?
C1B C11B C16B C15B . . . . 176.9(2) ?
C12B C11B C16B Cl2B . . . . -176.42(18) ?
C1B C11B C16B Cl2B . . . . -0.9(3) ?
C2B N2B C21B C26B . . . . 112.3(3) ?
C2B N2B C21B C22B . . . . -72.4(3) ?
C26B C21B C22B C23B . . . . -0.2(3) ?
N2B C21B C22B C23B . . . . -175.5(2) ?
C26B C21B C22B Cl3B . . . . 177.49(17) ?
N2B C21B C22B Cl3B . . . . 2.1(3) ?
C21B C22B C23B C24B . . . . -0.7(3) ?
Cl3B C22B C23B C24B . . . . -178.28(19) ?
C21B C22B C23B Cl4B . . . . 177.96(17) ?
Cl3B C22B C23B Cl4B . . . . 0.4(3) ?
C22B C23B C24B C25B . . . . 0.9(4) ?
Cl4B C23B C24B C25B . . . . -177.72(19) ?
C23B C24B C25B C26B . . . . -0.4(4) ?
C23B C24B C25B Cl5B . . . . 178.89(19) ?
C22B C21B C26B C25B . . . . 0.7(3) ?
N2B C21B C26B C25B . . . . 176.0(2) ?
C22B C21B C26B Cl6B . . . . -178.78(17) ?
N2B C21B C26B Cl6B . . . . -3.4(3) ?
C24B C25B C26B C21B . . . . -0.5(4) ?
Cl5B C25B C26B C21B . . . . -179.70(18) ?
C24B C25B C26B Cl6B . . . . 179.03(19) ?
Cl5B C25B C26B Cl6B . . . . -0.2(3) ?
O1C C1C N1C C2C . . . . 10.0(4) ?
C11C C1C N1C C2C . . . . -169.2(2) ?
C1C N1C C2C N2C . . . . -2.2(3) ?
C1C N1C C2C S1C . . . . 177.26(19) ?
N1C C2C N2C C21C . . . . 165.8(2) ?
S1C C2C N2C C21C . . . . -13.7(3) ?
O1C C1C C11C C12C . . . . 85.8(3) ?
N1C C1C C11C C12C . . . . -95.0(3) ?
O1C C1C C11C C16C . . . . -90.5(3) ?
N1C C1C C11C C16C . . . . 88.6(3) ?
C16C C11C C12C C13C . . . . -0.3(4) ?
C1C C11C C12C C13C . . . . -176.7(2) ?
C16C C11C C12C Cl1C . . . . 178.1(2) ?
C1C C11C C12C Cl1C . . . . 1.7(3) ?
C11C C12C C13C C14C . . . . 0.3(4) ?
Cl1C C12C C13C C14C . . . . -178.1(2) ?
C12C C13C C14C C15C . . . . 0.0(5) ?
C13C C14C C15C C16C . . . . -0.3(5) ?
C14C C15C C16C C11C . . . . 0.2(5) ?
C14C C15C C16C Cl2C . . . . -179.8(2) ?
C12C C11C C16C C15C . . . . 0.1(4) ?
C1C C11C C16C C15C . . . . 176.5(2) ?
C12C C11C C16C Cl2C . . . . -179.93(19) ?
C1C C11C C16C Cl2C . . . . -3.5(3) ?
C2C N2C C21C C26C . . . . 104.0(3) ?
C2C N2C C21C C22C . . . . -80.7(3) ?
C26C C21C C22C C23C . . . . -0.6(3) ?
N2C C21C C22C C23C . . . . -176.0(2) ?
C26C C21C C22C Cl3C . . . . 179.09(17) ?
N2C C21C C22C Cl3C . . . . 3.7(3) ?
C21C C22C C23C C24C . . . . 0.9(3) ?
Cl3C C22C C23C C24C . . . . -178.75(18) ?
C21C C22C C23C Cl4C . . . . 179.53(17) ?
Cl3C C22C C23C Cl4C . . . . -0.2(3) ?
C22C C23C C24C C25C . . . . -0.5(4) ?
Cl4C C23C C24C C25C . . . . -179.13(18) ?
C23C C24C C25C C26C . . . . -0.3(4) ?
C23C C24C C25C Cl5C . . . . 178.69(18) ?
C22C C21C C26C C25C . . . . -0.2(3) ?
N2C C21C C26C C25C . . . . 175.1(2) ?
C22C C21C C26C Cl6C . . . . -179.91(17) ?
N2C C21C C26C Cl6C . . . . -4.6(3) ?
C24C C25C C26C C21C . . . . 0.6(4) ?
Cl5C C25C C26C C21C . . . . -178.33(18) ?
C24C C25C C26C Cl6C . . . . -179.64(19) ?
Cl5C C25C C26C Cl6C . . . . 1.4(3) ?
